data_4346572
loop_
_publ_author_name
'Kelley, Steven P.'
'Rogers, Robin D.'

_publ_section_title
;
 Isolation of Uranyl Dicyanamide Complexes from N-Donor Ionic Liquids.
;
_journal_issue 21
_journal_name_full 'Inorganic chemistry'
_journal_page_first 10323
_journal_page_last 10334
_journal_paper_doi 10.1021/acs.inorgchem.5b01699
_journal_volume 54
_journal_year 2015
_chemical_formula_sum 'C16 H22 N14 O16 U2'
_chemical_formula_weight 1142.53
_space_group_crystal_system monoclinic
_space_group_IT_number 14
_space_group_name_Hall '-P 2ybc'
_space_group_name_H-M_alt 'P 1 21/c 1'
_atom_sites_solution_hydrogens geom
_atom_sites_solution_primary dual
_atom_sites_solution_secondary difmap
_audit_creation_method SHELXL-2013
_cell_angle_alpha 90
_cell_angle_beta 110.4520(10)
_cell_angle_gamma 90
_cell_formula_units_Z 2
_cell_length_a 10.7642(3)
_cell_length_b 14.3103(4)
_cell_length_c 10.9061(3)
_cell_measurement_reflns_used 9861
_cell_measurement_temperature 100(2)
_cell_measurement_theta_max 34.84
_cell_measurement_theta_min 2.45
_cell_volume 1574.07(8)
_computing_cell_refinement 'Bruker SAINT'
_computing_data_collection 'Bruker APEX2'
_computing_data_reduction 'Bruker SAINT'
_computing_molecular_graphics 'Bruker SHELXTL'
_computing_publication_material 'Bruker SHELXTL'
_computing_structure_refinement 'SHELXL-2013 (Sheldrick, 2013)'
_computing_structure_solution 'SHELXS-97 (Sheldrick, 2008)'
_diffrn_ambient_temperature 100(2)
_diffrn_measured_fraction_theta_full 0.999
_diffrn_measured_fraction_theta_max 0.998
_diffrn_measurement_device_type 'Bruker APEX-II CCD'
_diffrn_measurement_method '\f and \w scans'
_diffrn_radiation_type MoK\a
_diffrn_radiation_wavelength 0.71073
_diffrn_reflns_av_R_equivalents 0.0372
_diffrn_reflns_av_unetI/netI 0.0278
_diffrn_reflns_Laue_measured_fraction_full 0.999
_diffrn_reflns_Laue_measured_fraction_max 0.998
_diffrn_reflns_limit_h_max 17
_diffrn_reflns_limit_h_min -17
_diffrn_reflns_limit_k_max 22
_diffrn_reflns_limit_k_min -23
_diffrn_reflns_limit_l_max 17
_diffrn_reflns_limit_l_min -17
_diffrn_reflns_number 36317
_diffrn_reflns_point_group_measured_fraction_full 0.999
_diffrn_reflns_point_group_measured_fraction_max 0.998
_diffrn_reflns_theta_full 25.242
_diffrn_reflns_theta_max 34.883
_diffrn_reflns_theta_min 2.449
_exptl_absorpt_coefficient_mu 10.367
_exptl_absorpt_correction_T_max 0.7469
_exptl_absorpt_correction_T_min 0.5384
_exptl_absorpt_correction_type multi-scan
_exptl_absorpt_process_details 'Bruker AXScale'
_exptl_crystal_colour yellow
_exptl_crystal_density_diffrn 2.411
_exptl_crystal_density_method 'not measured'
_exptl_crystal_description Block
_exptl_crystal_F_000 1056
_exptl_crystal_size_max 0.220
_exptl_crystal_size_mid 0.180
_exptl_crystal_size_min 0.090
_refine_diff_density_max 1.631
_refine_diff_density_min -1.027
_refine_diff_density_rms 0.131
_refine_ls_extinction_method none
_refine_ls_goodness_of_fit_ref 0.967
_refine_ls_hydrogen_treatment constr
_refine_ls_matrix_type full
_refine_ls_number_parameters 219
_refine_ls_number_reflns 6854
_refine_ls_number_restraints 0
_refine_ls_restrained_S_all 0.967
_refine_ls_R_factor_all 0.0262
_refine_ls_R_factor_gt 0.0192
_refine_ls_shift/su_max 0.003
_refine_ls_shift/su_mean 0.000
_refine_ls_structure_factor_coef Fsqd
_refine_ls_weighting_details 'w=1/[\s^2^(Fo^2^)+(0.0176P)^2^+1.4802P] where P=(Fo^2^+2Fc^2^)/3'
_refine_ls_weighting_scheme calc
_refine_ls_wR_factor_gt 0.0420
_refine_ls_wR_factor_ref 0.0443
_reflns_Friedel_coverage 0.000
_reflns_number_gt 5905
_reflns_number_total 6854
_reflns_threshold_expression 'I > 2\s(I)'
_cod_data_source_file ic5b01699_si_002.cif
_cod_data_source_block '[C2mim]2[(UO2)(NO3)2N(CN)2)2]'
_cod_original_sg_symbol_H-M 'P 21/c'
_cod_database_code 4346572
_shelx_space_group_comment
; 
The symmetry employed for this shelxl refinement is uniquely defined 
by the following loop, which should always be used as a source of 
symmetry information in preference to the above space-group names. 
They are only intended as comments. 
;
_shelx_estimated_absorpt_t_min 0.209
_shelx_estimated_absorpt_t_max 0.456
_shelxl_version_number 2013-4

loop_
_space_group_symop_operation_xyz
'x, y, z'
'-x, y+1/2, -z+1/2'
'-x, -y, -z'
'x, -y-1/2, z-1/2'

loop_
_atom_site_label
_atom_site_type_symbol
_atom_site_fract_x
_atom_site_fract_y
_atom_site_fract_z
_atom_site_U_iso_or_equiv
_atom_site_adp_type
_atom_site_occupancy
_atom_site_site_symmetry_order
_atom_site_calc_flag
_atom_site_refinement_flags_posn
_atom_site_refinement_flags_adp
U1 U 0.29173(2) 0.25554(2) 0.97023(2) 0.01248(2) Uani 1 1 d . .
O1 O 0.39001(16) 0.28004(12) 1.13375(15) 0.0200(3) Uani 1 1 d . .
O2 O 0.19044(17) 0.23277(11) 0.80637(15) 0.0212(3) Uani 1 1 d . .
O3 O 0.09477(17) 0.20070(10) 1.02592(16) 0.0215(3) Uani 1 1 d . .
O4 O 0.10796(16) 0.34868(10) 0.99934(16) 0.0201(3) Uani 1 1 d . .
O5 O -0.06063(17) 0.29224(13) 1.04161(18) 0.0270(3) Uani 1 1 d . .
O6 O 0.28239(16) 0.42691(10) 0.92545(17) 0.0213(3) Uani 1 1 d . .
O7 O 0.44195(17) 0.35300(11) 0.89383(16) 0.0212(3) Uani 1 1 d . .
O8 O 0.42036(19) 0.50279(12) 0.85526(18) 0.0275(3) Uani 1 1 d . .
N1 N 0.8621(2) 0.44211(14) 0.76713(19) 0.0259(4) Uani 1 1 d . .
N3 N 0.7559(2) 0.30979(16) 0.7346(2) 0.0260(4) Uani 1 1 d . .
N4 N 0.4800(2) 0.17102(13) 0.9411(2) 0.0238(4) Uani 1 1 d . .
N5 N 0.67292(19) 0.08049(12) 0.93971(19) 0.0202(3) Uani 1 1 d . .
N6 N 0.7047(2) -0.08849(13) 0.9701(2) 0.0262(4) Uani 1 1 d . .
N7 N 0.04357(18) 0.28043(13) 1.02349(17) 0.0183(3) Uani 1 1 d . .
N8 N 0.38333(19) 0.43111(12) 0.88999(17) 0.0183(3) Uani 1 1 d . .
C2 C 0.8627(2) 0.35479(15) 0.7282(2) 0.0205(4) Uani 1 1 d . .
H2 H 0.9288 0.3279 0.6999 0.025 Uiso 1 1 calc R U
C4 C 0.6844(3) 0.3719(2) 0.7792(3) 0.0380(6) Uani 1 1 d . .
H4 H 0.6035 0.3592 0.7926 0.046 Uiso 1 1 calc R U
C5 C 0.7488(3) 0.4533(2) 0.8003(3) 0.0366(6) Uani 1 1 d . .
H5 H 0.7225 0.5089 0.8322 0.044 Uiso 1 1 calc R U
C6 C 0.9645(3) 0.51239(17) 0.7791(3) 0.0314(5) Uani 1 1 d . .
H6A H 1.0328 0.5087 0.8677 0.038 Uiso 1 1 calc R U
H6B H 0.9242 0.5754 0.7686 0.038 Uiso 1 1 calc R U
C7 C 1.0290(3) 0.49873(19) 0.6788(3) 0.0333(5) Uani 1 1 d . .
H7A H 1.0765 0.4390 0.6943 0.050 Uiso 1 1 calc R U
H7B H 1.0918 0.5497 0.6853 0.050 Uiso 1 1 calc R U
H7C H 0.9610 0.4986 0.5911 0.050 Uiso 1 1 calc R U
C8 C 0.7234(3) 0.21082(18) 0.6981(3) 0.0334(6) Uani 1 1 d . .
H8A H 0.7819 0.1870 0.6537 0.050 Uiso 1 1 calc R U
H8B H 0.6310 0.2061 0.6393 0.050 Uiso 1 1 calc R U
H8C H 0.7358 0.1739 0.7772 0.050 Uiso 1 1 calc R U
C9 C 0.5676(2) 0.12438(13) 0.94044(19) 0.0177(3) Uani 1 1 d . .
C10 C 0.6835(2) -0.00920(14) 0.9555(2) 0.0178(3) Uani 1 1 d . .

loop_
_atom_site_aniso_label
_atom_site_aniso_U_11
_atom_site_aniso_U_22
_atom_site_aniso_U_33
_atom_site_aniso_U_23
_atom_site_aniso_U_13
_atom_site_aniso_U_12
U1 0.01416(3) 0.01105(3) 0.01189(3) 0.00040(2) 0.00415(2) 0.00118(2)
O1 0.0198(7) 0.0243(7) 0.0146(6) -0.0009(5) 0.0044(5) 0.0002(5)
O2 0.0247(8) 0.0221(7) 0.0151(6) -0.0025(5) 0.0048(6) -0.0035(5)
O3 0.0249(8) 0.0156(6) 0.0261(8) 0.0012(5) 0.0117(6) -0.0001(5)
O4 0.0199(7) 0.0164(6) 0.0268(8) 0.0032(5) 0.0115(6) 0.0006(5)
O5 0.0183(8) 0.0346(9) 0.0310(9) 0.0037(7) 0.0120(7) 0.0010(6)
O6 0.0200(7) 0.0173(6) 0.0293(8) 0.0028(5) 0.0123(6) 0.0016(5)
O7 0.0221(8) 0.0186(7) 0.0266(8) 0.0001(5) 0.0133(6) 0.0003(5)
O8 0.0349(10) 0.0207(7) 0.0282(8) 0.0046(6) 0.0126(7) -0.0083(6)
N1 0.0260(10) 0.0296(9) 0.0203(9) -0.0030(7) 0.0059(7) 0.0110(7)
N3 0.0180(9) 0.0374(11) 0.0247(9) 0.0097(7) 0.0100(7) 0.0043(7)
N4 0.0282(10) 0.0189(8) 0.0281(9) 0.0024(6) 0.0146(8) 0.0056(7)
N5 0.0213(9) 0.0139(7) 0.0290(9) 0.0021(6) 0.0134(7) 0.0009(6)
N6 0.0278(10) 0.0184(8) 0.0351(11) 0.0047(7) 0.0143(9) 0.0049(7)
N7 0.0176(8) 0.0200(7) 0.0176(7) 0.0008(6) 0.0066(6) -0.0008(6)
N8 0.0213(8) 0.0171(7) 0.0164(7) 0.0006(5) 0.0066(6) -0.0024(6)
C2 0.0185(9) 0.0248(9) 0.0200(9) 0.0041(7) 0.0090(8) 0.0045(7)
C4 0.0283(13) 0.0594(19) 0.0322(14) 0.0059(11) 0.0179(11) 0.0136(12)
C5 0.0364(15) 0.0480(16) 0.0268(12) -0.0059(10) 0.0130(11) 0.0187(12)
C6 0.0359(13) 0.0205(10) 0.0315(12) -0.0043(8) 0.0038(10) 0.0050(9)
C7 0.0310(13) 0.0292(12) 0.0357(14) -0.0005(9) 0.0067(11) -0.0063(9)
C8 0.0211(11) 0.0273(11) 0.0525(16) 0.0167(10) 0.0136(11) -0.0015(8)
C9 0.0239(10) 0.0142(7) 0.0159(8) 0.0015(6) 0.0079(7) 0.0006(6)
C10 0.0176(9) 0.0173(8) 0.0198(9) 0.0020(6) 0.0081(7) -0.0001(6)

loop_
_atom_type_symbol
_atom_type_description
_atom_type_scat_dispersion_real
_atom_type_scat_dispersion_imag
_atom_type_scat_source
C C 0.0033 0.0016 'International Tables Vol C Tables 4.2.6.8 and 6.1.1.4'
H H 0.0000 0.0000 'International Tables Vol C Tables 4.2.6.8 and 6.1.1.4'
N N 0.0061 0.0033 'International Tables Vol C Tables 4.2.6.8 and 6.1.1.4'
O O 0.0106 0.0060 'International Tables Vol C Tables 4.2.6.8 and 6.1.1.4'
U U -9.6767 9.6646 'International Tables Vol C Tables 4.2.6.8 and 6.1.1.4'

loop_
_geom_angle_atom_site_label_1
_geom_angle_atom_site_label_2
_geom_angle_atom_site_label_3
_geom_angle
_geom_angle_site_symmetry_1
_geom_angle_site_symmetry_3
O1 U1 O2 178.72(7) . .
O1 U1 N6 88.71(8) . 3_657
O2 U1 N6 92.01(7) . 3_657
O1 U1 N4 89.89(7) . .
O2 U1 N4 91.36(8) . .
N6 U1 N4 67.88(7) 3_657 .
O1 U1 O7 89.82(7) . .
O2 U1 O7 90.47(7) . .
N6 U1 O7 132.63(6) 3_657 .
N4 U1 O7 64.77(6) . .
O1 U1 O6 88.36(7) . .
O2 U1 O6 90.85(7) . .
N6 U1 O6 175.35(6) 3_657 .
N4 U1 O6 115.72(6) . .
O7 U1 O6 50.97(5) . .
O1 U1 O4 89.27(7) . .
O2 U1 O4 89.47(7) . .
N6 U1 O4 115.00(6) 3_657 .
N4 U1 O4 176.98(6) . .
O7 U1 O4 112.32(5) . .
O6 U1 O4 61.35(5) . .
O1 U1 O3 94.36(6) . .
O2 U1 O3 85.00(7) . .
N6 U1 O3 64.77(6) 3_657 .
N4 U1 O3 132.31(6) . .
O7 U1 O3 162.29(5) . .
O6 U1 O3 111.87(5) . .
O4 U1 O3 50.67(5) . .
C2 N1 C5 107.2(2) . .
C2 N1 C6 126.2(2) . .
C5 N1 C6 126.6(2) . .
C2 N3 C4 107.8(2) . .
C2 N3 C8 124.9(2) . .
C4 N3 C8 127.3(2) . .
C9 N4 U1 171.29(17) . .
C10 N5 C9 121.01(19) . .
C10 N6 U1 165.35(18) . 3_657
O5 N7 O3 122.83(19) . .
O5 N7 O4 121.64(18) . .
O3 N7 O4 115.52(17) . .
O5 N7 U1 177.86(15) . .
O3 N7 U1 58.41(10) . .
O4 N7 U1 57.13(10) . .
O8 N8 O6 122.97(19) . .
O8 N8 O7 122.68(19) . .
O6 N8 O7 114.34(16) . .
O8 N8 U1 179.09(14) . .
O6 N8 U1 57.32(9) . .
O7 N8 U1 57.03(9) . .
N1 C2 N3 109.7(2) . .
C5 C4 N3 107.7(2) . .
C4 C5 N1 107.6(2) . .
N1 C6 C7 111.8(2) . .
N4 C9 N5 173.7(2) . .
N6 C10 N5 173.8(2) . .

loop_
_geom_bond_atom_site_label_1
_geom_bond_atom_site_label_2
_geom_bond_distance
_geom_bond_site_symmetry_2
U1 O1 1.7618(15) .
U1 O2 1.7683(16) .
U1 N6 2.4742(19) 3_657
U1 N4 2.4743(19) .
U1 O7 2.4891(16) .
U1 O6 2.4958(15) .
U1 O4 2.4959(15) .
U1 O3 2.5258(16) .
O3 N7 1.263(2) .
O4 N7 1.277(2) .
O5 N7 1.217(2) .
O6 N8 1.276(2) .
O7 N8 1.277(2) .
O8 N8 1.208(2) .
N1 C2 1.321(3) .
N1 C5 1.397(4) .
N1 C6 1.464(4) .
N3 C2 1.340(3) .
N3 C4 1.372(4) .
N3 C8 1.480(4) .
N4 C9 1.157(3) .
N5 C10 1.295(3) .
N5 C9 1.298(3) .
N6 C10 1.157(3) .
N6 U1 2.4742(19) 3_657
C4 C5 1.334(5) .
C6 C7 1.500(4) .
